data_7215746
loop_
_publ_author_name
'Takemura, Akihiro'
'McAllister, Linda J.'
'Karadakov, Peter B.'
'Pridmore, Natalie E.'
'Whitwood, Adrian C.'
'Bruce, Duncan W.'

_publ_section_title
;
 Competition and cooperation: hydrogen and halogen bonding in co-crystals
 involving 4-iodotetrafluorobenzoic acid, 4-iodotetrafluorophenol and
 4-bromotetrafluorophenol
;
_journal_issue 20
_journal_name_full CrystEngComm
_journal_page_first 4254
_journal_paper_doi 10.1039/c4ce00319e
_journal_volume 16
_journal_year 2014
_chemical_formula_moiety '2(C6 H Br F4 O), C4 H8 O2 S2 '
_chemical_formula_sum 'C16 H10 Br2 F8 O4 S2'
_chemical_formula_weight 642.18
_chemical_name_systematic
;
 ? 
;
_space_group_crystal_system monoclinic
_space_group_IT_number 14
_space_group_name_Hall '-P 2ybc'
_space_group_name_H-M_alt 'P 1 21/c 1'
_symmetry_space_group_name_Hall '-P 2ybc'
_symmetry_space_group_name_H-M 'P 1 21/c 1'
_atom_sites_solution_hydrogens geom
_atom_sites_solution_primary iterative
_atom_sites_solution_secondary difmap
_audit_creation_date 2013-12-16
_audit_creation_method
;
Olex2 1.2
(compiled 2013.12.10 svn.r2850 for OlexSys, GUI svn.r4736)
;
_cell_angle_alpha 90.00
_cell_angle_beta 95.557(3)
_cell_angle_gamma 90.00
_cell_formula_units_Z 4
_cell_length_a 5.89886(16)
_cell_length_b 21.0112(5)
_cell_length_c 16.1143(4)
_cell_measurement_reflns_used 4317
_cell_measurement_temperature 110.05(10)
_cell_measurement_theta_max 27.8210
_cell_measurement_theta_min 3.1540
_cell_volume 1987.85(9)
_computing_cell_refinement
;
CrysAlisPro, Agilent Technologies,
Version 1.171.36.32 (release 02-08-2013 CrysAlis171 .NET)
(compiled Aug  2 2013,16:46:58)
;
_computing_data_collection
;
CrysAlisPro, Agilent Technologies,
Version 1.171.36.32 (release 02-08-2013 CrysAlis171 .NET)
(compiled Aug  2 2013,16:46:58)
;
_computing_data_reduction
;
CrysAlisPro, Agilent Technologies,
Version 1.171.36.32 (release 02-08-2013 CrysAlis171 .NET)
(compiled Aug  2 2013,16:46:58)
;
_computing_molecular_graphics 'Olex2 (Dolomanov et al., 2009)'
_computing_publication_material 'Olex2 (Dolomanov et al., 2009)'
_computing_structure_refinement 'ShelXL (Sheldrick, 2008)'
_computing_structure_solution
;
Superflip (Palatinus & Chapuis, 2007;Palatinus & van der Lee, 2008;
Palatinus et al., 2012)
;
_diffrn_ambient_temperature 110.05(10)
_diffrn_detector_area_resol_mean 16.1450
_diffrn_measured_fraction_theta_full 0.9956
_diffrn_measured_fraction_theta_max 0.857
_diffrn_measurement_device_type 'SuperNova, Single source at offset, Eos'
_diffrn_measurement_method '\w scans'
_diffrn_orient_matrix_UB_11 0.0465490000
_diffrn_orient_matrix_UB_12 -0.0292104000
_diffrn_orient_matrix_UB_13 -0.0124119000
_diffrn_orient_matrix_UB_21 -0.0025336000
_diffrn_orient_matrix_UB_22 0.0114268000
_diffrn_orient_matrix_UB_23 -0.0415179000
_diffrn_orient_matrix_UB_31 0.1114328000
_diffrn_orient_matrix_UB_32 0.0124767000
_diffrn_orient_matrix_UB_33 0.0088822000
_diffrn_radiation_monochromator mirror
_diffrn_radiation_type MoK\a
_diffrn_radiation_wavelength 0.7107
_diffrn_reflns_av_R_equivalents 0.0290
_diffrn_reflns_av_unetI/netI 0.0362
_diffrn_reflns_limit_h_max 6
_diffrn_reflns_limit_h_min -7
_diffrn_reflns_limit_k_max 25
_diffrn_reflns_limit_k_min -27
_diffrn_reflns_limit_l_max 21
_diffrn_reflns_limit_l_min -21
_diffrn_reflns_number 11592
_diffrn_reflns_theta_full 25.01
_diffrn_reflns_theta_max 27.95
_diffrn_reflns_theta_min 3.17
_diffrn_source 'SuperNova (Mo) X-ray Source'
_exptl_absorpt_coefficient_mu 4.386
_exptl_absorpt_correction_T_max 0.864
_exptl_absorpt_correction_T_min 0.477
_exptl_absorpt_correction_type analytical
_exptl_absorpt_process_details
;
CrysAlisPro, Agilent Technologies,
Version 1.171.36.32 (release 02-08-2013 CrysAlis171 .NET)
(compiled Aug  2 2013,16:46:58)
Analytical numeric absorption correction using a multifaceted crystal
            model based on expressions derived by R.C. Clark & J.S. Reid.
(Clark, R. C. & Reid, J. S. (1995). Acta Cryst. A51, 887-897)
;
_exptl_crystal_colour 'clear colourless'
_exptl_crystal_colour_lustre clear
_exptl_crystal_colour_primary colourless
_exptl_crystal_density_diffrn 2.146
_exptl_crystal_density_method 'not measured'
_exptl_crystal_description plank
_exptl_crystal_F_000 1248
_exptl_crystal_size_max 0.3096
_exptl_crystal_size_mid 0.0734
_exptl_crystal_size_min 0.0333
_refine_diff_density_max 0.526
_refine_diff_density_min -0.387
_refine_diff_density_rms 0.091
_refine_ls_extinction_method none
_refine_ls_goodness_of_fit_ref 1.032
_refine_ls_hydrogen_treatment mixed
_refine_ls_matrix_type full
_refine_ls_number_parameters 297
_refine_ls_number_reflns 4103
_refine_ls_number_restraints 0
_refine_ls_restrained_S_all 1.032
_refine_ls_R_factor_all 0.0395
_refine_ls_R_factor_gt 0.0292
_refine_ls_shift/su_max 0.001
_refine_ls_shift/su_mean 0.000
_refine_ls_structure_factor_coef Fsqd
_refine_ls_weighting_details 'calc w=1/[\s^2^(Fo^2^)+(0.0297P)^2^+0.6326P] where P=(Fo^2^+2Fc^2^)/3'
_refine_ls_weighting_scheme calc
_refine_ls_wR_factor_gt 0.0612
_refine_ls_wR_factor_ref 0.0651
_reflns_number_gt 3503
_reflns_number_total 4103
_reflns_threshold_expression >2sigma(I)
_cod_data_source_file c4ce00319e1.cif
_cod_data_source_block dwb1373
_cod_database_code 7215746
_chemical_oxdiff_formula 'C16 H10 Br2 F8 O4 S2'
_chemical_oxdiff_usercomment 'Linda E348D'
_reflns_odcompleteness_completeness 99.56
_reflns_odcompleteness_iscentric 1
_reflns_odcompleteness_theta 25.01
_olex2_refinement_description
;
1. Fixed Uiso
 At 1.2 times of:
  All C(H,H) groups
2.a Secondary CH2 refined with riding coordinates:
 C13(H13A,H13B), C14(H14A,H14B), C15(H15A,H15B), C16(H16A,H16B)
;

loop_
_space_group_symop_id
_space_group_symop_operation_xyz
1 'x, y, z'
2 '-x, y+1/2, -z+1/2'
3 '-x, -y, -z'
4 'x, -y-1/2, z-1/2'

loop_
_atom_site_label
_atom_site_type_symbol
_atom_site_fract_x
_atom_site_fract_y
_atom_site_fract_z
_atom_site_U_iso_or_equiv
_atom_site_adp_type
_atom_site_occupancy
_atom_site_symmetry_multiplicity
_atom_site_calc_flag
_atom_site_refinement_flags_posn
C13 C 0.2916(4) 0.46453(12) 0.08360(17) 0.0176(6) Uani 1 1 d .
H13A H 0.3792 0.4830 0.0417 0.021 Uiso 1 1 calc R
H13B H 0.1323 0.4741 0.0679 0.021 Uiso 1 1 calc R
C14 C 0.3635(5) 0.49554(12) 0.16696(18) 0.0185(6) Uani 1 1 d .
H14A H 0.2875 0.4742 0.2099 0.022 Uiso 1 1 calc R
H14B H 0.3143 0.5396 0.1651 0.022 Uiso 1 1 calc R
C15 C 0.6968(4) 0.40750(12) 0.19965(17) 0.0159(6) Uani 1 1 d .
H15A H 0.8540 0.3970 0.2178 0.019 Uiso 1 1 calc R
H15B H 0.6028 0.3909 0.2408 0.019 Uiso 1 1 calc R
C16 C 0.6294(4) 0.37557(12) 0.11653(17) 0.0174(6) Uani 1 1 d .
H16A H 0.6749 0.3312 0.1204 0.021 Uiso 1 1 calc R
H16B H 0.7125 0.3954 0.0744 0.021 Uiso 1 1 calc R
O3 O 0.2097(3) 0.35723(9) 0.15678(12) 0.0215(4) Uani 1 1 d .
O4 O 0.7715(3) 0.51204(9) 0.11605(12) 0.0187(4) Uani 1 1 d .
S1 S 0.32907(11) 0.37951(3) 0.08331(5) 0.01747(16) Uani 1 1 d .
S2 S 0.66643(11) 0.49285(3) 0.19467(4) 0.01662(15) Uani 1 1 d .
Br1 Br 0.27799(5) -0.009938(12) 0.077182(18) 0.01953(9) Uani 1 1 d .
C1 C 0.1914(4) 0.07193(12) 0.10677(16) 0.0147(6) Uani 1 1 d .
C2 C -0.0022(4) 0.08274(12) 0.14703(17) 0.0156(6) Uani 1 1 d .
C3 C -0.0656(4) 0.14287(12) 0.16867(17) 0.0154(6) Uani 1 1 d .
C4 C 0.0588(4) 0.19620(12) 0.14940(17) 0.0156(6) Uani 1 1 d .
C5 C 0.2523(4) 0.18483(12) 0.10935(18) 0.0155(6) Uani 1 1 d .
C6 C 0.3188(4) 0.12463(12) 0.08942(17) 0.0149(6) Uani 1 1 d .
F1 F -0.1322(3) 0.03317(7) 0.16664(10) 0.0214(4) Uani 1 1 d .
F2 F -0.2525(2) 0.15044(7) 0.20924(10) 0.0202(4) Uani 1 1 d .
F3 F 0.3809(3) 0.23504(7) 0.08929(11) 0.0233(4) Uani 1 1 d .
F4 F 0.5113(2) 0.11756(7) 0.05183(10) 0.0188(3) Uani 1 1 d .
O1 O -0.0165(3) 0.25381(9) 0.16971(13) 0.0208(5) Uani 1 1 d .
H1 H 0.077(5) 0.2800(15) 0.1611(19) 0.023(9) Uiso 1 1 d .
Br2 Br 0.77386(5) 0.886535(12) 0.131669(18) 0.01868(8) Uani 1 1 d .
C7 C 0.8497(4) 0.80040(12) 0.12273(17) 0.0151(6) Uani 1 1 d .
C8 C 1.0402(4) 0.78263(12) 0.08494(17) 0.0156(6) Uani 1 1 d .
C9 C 1.0958(4) 0.71984(12) 0.07614(17) 0.0164(6) Uani 1 1 d .
C10 C 0.9619(4) 0.67117(12) 0.10390(17) 0.0155(6) Uani 1 1 d .
C11 C 0.7715(4) 0.68965(12) 0.14198(17) 0.0159(6) Uani 1 1 d .
C12 C 0.7161(4) 0.75262(12) 0.15106(17) 0.0152(6) Uani 1 1 d .
F5 F 1.1765(3) 0.82716(7) 0.05636(10) 0.0233(4) Uani 1 1 d .
F6 F 1.2840(3) 0.70420(7) 0.03929(11) 0.0232(4) Uani 1 1 d .
F7 F 0.6369(3) 0.64401(7) 0.17030(11) 0.0231(4) Uani 1 1 d .
F8 F 0.5301(2) 0.76705(7) 0.18916(10) 0.0224(4) Uani 1 1 d .
O2 O 1.0252(3) 0.61023(9) 0.09327(13) 0.0203(5) Uani 1 1 d .
H2 H 0.929(6) 0.5894(17) 0.109(2) 0.042(12) Uiso 1 1 d .

loop_
_atom_site_aniso_label
_atom_site_aniso_U_11
_atom_site_aniso_U_22
_atom_site_aniso_U_33
_atom_site_aniso_U_23
_atom_site_aniso_U_13
_atom_site_aniso_U_12
C13 0.0125(14) 0.0183(13) 0.0223(16) 0.0034(12) 0.0028(12) 0.0016(10)
C14 0.0172(15) 0.0155(13) 0.0238(17) 0.0020(12) 0.0062(12) 0.0034(10)
C15 0.0156(14) 0.0147(12) 0.0171(15) 0.0031(11) -0.0001(11) 0.0005(10)
C16 0.0147(15) 0.0147(13) 0.0232(17) -0.0021(11) 0.0041(12) 0.0018(10)
O3 0.0216(11) 0.0179(10) 0.0263(12) -0.0009(9) 0.0088(9) -0.0014(8)
O4 0.0187(10) 0.0170(9) 0.0210(11) -0.0013(8) 0.0057(8) -0.0031(7)
S1 0.0154(4) 0.0176(3) 0.0196(4) -0.0040(3) 0.0023(3) -0.0008(3)
S2 0.0194(4) 0.0142(3) 0.0164(4) -0.0027(3) 0.0021(3) -0.0008(3)
Br1 0.02254(17) 0.01415(13) 0.02285(17) -0.00163(11) 0.00706(12) 0.00192(10)
C1 0.0173(14) 0.0127(12) 0.0140(15) -0.0012(11) 0.0007(11) 0.0018(10)
C2 0.0153(14) 0.0147(12) 0.0169(15) 0.0032(11) 0.0028(11) -0.0044(10)
C3 0.0108(14) 0.0211(13) 0.0147(15) -0.0001(11) 0.0027(11) 0.0026(10)
C4 0.0142(14) 0.0142(12) 0.0180(16) 0.0004(11) -0.0004(11) 0.0019(10)
C5 0.0155(15) 0.0127(12) 0.0184(16) 0.0009(11) 0.0019(11) -0.0033(10)
C6 0.0114(14) 0.0206(13) 0.0125(15) 0.0023(11) 0.0008(11) 0.0002(10)
F1 0.0225(9) 0.0152(8) 0.0283(10) 0.0011(7) 0.0112(7) -0.0056(6)
F2 0.0142(8) 0.0220(8) 0.0257(10) -0.0030(7) 0.0091(7) 0.0008(6)
F3 0.0208(9) 0.0149(7) 0.0362(11) 0.0007(7) 0.0121(7) -0.0055(6)
F4 0.0137(8) 0.0215(8) 0.0225(9) -0.0014(7) 0.0077(7) -0.0013(6)
O1 0.0170(11) 0.0129(9) 0.0335(13) -0.0019(9) 0.0071(9) -0.0006(8)
Br2 0.02461(17) 0.01254(13) 0.01909(16) -0.00114(11) 0.00309(12) 0.00153(10)
C7 0.0152(14) 0.0124(12) 0.0173(16) -0.0015(11) -0.0002(11) 0.0013(10)
C8 0.0160(14) 0.0160(13) 0.0147(15) 0.0019(11) 0.0020(11) -0.0052(10)
C9 0.0110(14) 0.0194(13) 0.0191(16) -0.0025(12) 0.0030(11) 0.0009(10)
C10 0.0140(14) 0.0138(12) 0.0183(16) -0.0014(11) -0.0012(11) 0.0004(10)
C11 0.0161(15) 0.0134(12) 0.0179(16) 0.0010(11) -0.0001(12) -0.0049(10)
C12 0.0111(14) 0.0199(13) 0.0149(15) -0.0028(11) 0.0017(11) 0.0007(10)
F5 0.0221(9) 0.0180(8) 0.0314(10) 0.0029(7) 0.0113(7) -0.0059(6)
F6 0.0181(9) 0.0220(8) 0.0312(10) -0.0042(7) 0.0109(7) -0.0005(6)
F7 0.0200(9) 0.0163(8) 0.0345(11) 0.0027(7) 0.0105(7) -0.0049(6)
F8 0.0170(9) 0.0214(8) 0.0306(10) -0.0033(7) 0.0118(7) -0.0007(6)
O2 0.0161(11) 0.0129(9) 0.0324(13) -0.0002(9) 0.0050(9) 0.0010(8)

loop_
_atom_type_symbol
_atom_type_description
_atom_type_scat_dispersion_real
_atom_type_scat_dispersion_imag
_atom_type_scat_source
C C 0.0033 0.0016 'International Tables Vol C Tables 4.2.6.8 and 6.1.1.4'
H H 0.0000 0.0000 'International Tables Vol C Tables 4.2.6.8 and 6.1.1.4'
Br Br -0.2901 2.4595 'International Tables Vol C Tables 4.2.6.8 and 6.1.1.4'
F F 0.0171 0.0103 'International Tables Vol C Tables 4.2.6.8 and 6.1.1.4'
O O 0.0106 0.0060 'International Tables Vol C Tables 4.2.6.8 and 6.1.1.4'
S S 0.1246 0.1234 'International Tables Vol C Tables 4.2.6.8 and 6.1.1.4'

loop_
_exptl_crystal_face_index_h
_exptl_crystal_face_index_k
_exptl_crystal_face_index_l
_exptl_crystal_face_perp_dist
_exptl_oxdiff_crystal_face_indexfrac_h
_exptl_oxdiff_crystal_face_indexfrac_k
_exptl_oxdiff_crystal_face_indexfrac_l
_exptl_oxdiff_crystal_face_x
_exptl_oxdiff_crystal_face_y
_exptl_oxdiff_crystal_face_z
0 -1 1 0.0260 0.0003 -0.9994 1.0000 0.0168 -0.0529 -0.0036
0 1 -1 0.0360 -0.0003 0.9994 -1.0000 -0.0168 0.0529 0.0036
0 1 1 0.0157 0.0008 1.0012 0.9997 -0.0416 -0.0301 0.0215
0 -1 -1 0.0177 -0.0008 -1.0012 -0.9997 0.0416 0.0301 -0.0215
1 0 0 0.1526 1.0001 -0.0007 -0.0005 0.0466 -0.0025 0.1114
-1 0 0 0.1496 -1.0001 0.0007 0.0005 -0.0466 0.0025 -0.1114

loop_
_geom_angle_atom_site_label_1
_geom_angle_atom_site_label_2
_geom_angle_atom_site_label_3
_geom_angle
H13A C13 H13B 107.7
C14 C13 H13A 108.8
C14 C13 H13B 108.8
C14 C13 S1 113.88(19)
S1 C13 H13A 108.8
S1 C13 H13B 108.8
C13 C14 H14A 109.0
C13 C14 H14B 109.0
C13 C14 S2 113.10(19)
H14A C14 H14B 107.8
S2 C14 H14A 109.0
S2 C14 H14B 109.0
H15A C15 H15B 107.8
C16 C15 H15A 109.1
C16 C15 H15B 109.1
C16 C15 S2 112.60(18)
S2 C15 H15A 109.1
S2 C15 H15B 109.1
C15 C16 H16A 108.7
C15 C16 H16B 108.7
C15 C16 S1 114.10(19)
H16A C16 H16B 107.6
S1 C16 H16A 108.7
S1 C16 H16B 108.7
C13 S1 C16 99.34(12)
O3 S1 C13 103.82(12)
O3 S1 C16 105.82(12)
C14 S2 C15 97.72(12)
O4 S2 C14 105.10(12)
O4 S2 C15 104.74(12)
C2 C1 Br1 121.88(19)
C6 C1 Br1 121.2(2)
C6 C1 C2 116.9(2)
C3 C2 C1 121.8(2)
F1 C2 C1 119.7(2)
F1 C2 C3 118.4(2)
C2 C3 C4 121.5(2)
F2 C3 C2 119.3(2)
F2 C3 C4 119.3(2)
C5 C4 C3 116.2(2)
O1 C4 C3 118.6(2)
O1 C4 C5 125.2(2)
C6 C5 C4 122.4(2)
F3 C5 C4 118.8(2)
F3 C5 C6 118.9(2)
C5 C6 C1 121.2(2)
F4 C6 C1 120.1(2)
F4 C6 C5 118.7(2)
C4 O1 H1 109(2)
C8 C7 Br2 120.4(2)
C8 C7 C12 117.7(2)
C12 C7 Br2 121.9(2)
C9 C8 C7 121.3(2)
F5 C8 C7 120.2(2)
F5 C8 C9 118.5(2)
C8 C9 C10 121.6(2)
F6 C9 C8 119.7(2)
F6 C9 C10 118.6(2)
C11 C10 C9 116.5(2)
O2 C10 C9 118.9(2)
O2 C10 C11 124.6(2)
C12 C11 C10 121.9(2)
F7 C11 C10 118.6(2)
F7 C11 C12 119.6(2)
C11 C12 C7 121.0(2)
F8 C12 C7 120.3(2)
F8 C12 C11 118.7(2)
C10 O2 H2 106(3)

loop_
_geom_bond_atom_site_label_1
_geom_bond_atom_site_label_2
_geom_bond_distance
C13 H13A 0.9700
C13 H13B 0.9700
C13 C14 1.516(4)
C13 S1 1.800(3)
C14 H14A 0.9700
C14 H14B 0.9700
C14 S2 1.800(3)
C15 H15A 0.9700
C15 H15B 0.9700
C15 C16 1.516(4)
C15 S2 1.803(2)
C16 H16A 0.9700
C16 H16B 0.9700
C16 S1 1.802(3)
O3 S1 1.509(2)
O4 S2 1.518(2)
Br1 C1 1.869(3)
C1 C2 1.386(4)
C1 C6 1.382(4)
C2 C3 1.372(4)
C2 F1 1.349(3)
C3 C4 1.391(4)
C3 F2 1.344(3)
C4 C5 1.385(4)
C4 O1 1.341(3)
C5 C6 1.372(4)
C5 F3 1.356(3)
C6 F4 1.346(3)
O1 H1 0.80(3)
Br2 C7 1.873(2)
C7 C8 1.380(4)
C7 C12 1.381(4)
C8 C9 1.370(4)
C8 F5 1.344(3)
C9 C10 1.392(4)
C9 F6 1.349(3)
C10 C11 1.386(4)
C10 O2 1.349(3)
C11 C12 1.374(4)
C11 F7 1.352(3)
C12 F8 1.343(3)
O2 H2 0.78(3)

loop_
_geom_hbond_atom_site_label_D
_geom_hbond_atom_site_label_H
_geom_hbond_atom_site_label_A
_geom_hbond_distance_DH
_geom_hbond_distance_HA
_geom_hbond_distance_DA
_geom_hbond_angle_DHA
O1 H1 O3 0.80(3) 1.81(3) 2.569(3) 159(3)
O2 H2 O4 0.78(3) 1.88(3) 2.595(3) 152(4)

loop_
_geom_torsion_atom_site_label_1
_geom_torsion_atom_site_label_2
_geom_torsion_atom_site_label_3
_geom_torsion_atom_site_label_4
_geom_torsion
C13 C14 S2 C15 -62.4(2)
C13 C14 S2 O4 45.2(2)
C14 C13 S1 C16 -57.0(2)
C14 C13 S1 O3 52.0(2)
C15 C16 S1 C13 57.4(2)
C15 C16 S1 O3 -50.0(2)
C16 C15 S2 C14 62.2(2)
C16 C15 S2 O4 -45.7(2)
S1 C13 C14 S2 68.5(2)
S2 C15 C16 S1 -68.7(2)
Br1 C1 C2 C3 -180.0(2)
Br1 C1 C2 F1 0.7(4)
Br1 C1 C6 C5 178.4(2)
Br1 C1 C6 F4 -1.2(4)
C1 C2 C3 C4 1.6(4)
C1 C2 C3 F2 -178.6(2)
C2 C1 C6 C5 -1.7(4)
C2 C1 C6 F4 178.8(2)
C2 C3 C4 C5 -1.6(4)
C2 C3 C4 O1 177.7(2)
C3 C4 C5 C6 0.1(4)
C3 C4 C5 F3 -179.8(2)
C4 C5 C6 C1 1.6(4)
C4 C5 C6 F4 -178.8(2)
C6 C1 C2 C3 0.1(4)
C6 C1 C2 F1 -179.2(2)
F1 C2 C3 C4 -179.1(2)
F1 C2 C3 F2 0.7(4)
F2 C3 C4 C5 178.5(2)
F2 C3 C4 O1 -2.1(4)
F3 C5 C6 C1 -178.6(2)
F3 C5 C6 F4 1.0(4)
O1 C4 C5 C6 -179.2(3)
O1 C4 C5 F3 0.9(4)
Br2 C7 C8 C9 -178.6(2)
Br2 C7 C8 F5 1.9(4)
Br2 C7 C12 C11 178.3(2)
Br2 C7 C12 F8 -2.6(4)
C7 C8 C9 C10 0.8(4)
C7 C8 C9 F6 -179.6(2)
C8 C7 C12 C11 0.1(4)
C8 C7 C12 F8 179.3(2)
C8 C9 C10 C11 -1.0(4)
C8 C9 C10 O2 179.8(3)
C9 C10 C11 C12 0.7(4)
C9 C10 C11 F7 -179.7(2)
C10 C11 C12 C7 -0.3(4)
C10 C11 C12 F8 -179.5(2)
C12 C7 C8 C9 -0.3(4)
C12 C7 C8 F5 -179.9(2)
F5 C8 C9 C10 -179.7(2)
F5 C8 C9 F6 -0.1(4)
F6 C9 C10 C11 179.5(2)
F6 C9 C10 O2 0.2(4)
F7 C11 C12 C7 -179.9(2)
F7 C11 C12 F8 0.9(4)
O2 C10 C11 C12 179.9(3)
O2 C10 C11 F7 -0.5(4)
